data_1502601
loop_
_publ_author_name
'Milgram, Benjamin C.'
'Liau, Brian B.'
'Shair, Matthew D.'

_publ_section_title
;
 Gram-scale synthesis of the A'B'-subunit of angelmicin B.
;
_journal_issue 24
_journal_name_full 'Organic letters'
_journal_page_first 6436
_journal_page_last 6439
_journal_paper_doi 10.1021/ol202728v
_journal_volume 13
_journal_year 2011
_chemical_absolute_configuration ad
_chemical_formula_sum 'C29 H44 O6 Si'
_chemical_formula_weight 516.73
_chemical_name_systematic
; 
 ? 
;
_space_group_IT_number 4
_symmetry_cell_setting monoclinic
_symmetry_space_group_name_Hall 'P 2yb'
_symmetry_space_group_name_H-M 'P 1 21 1'
_atom_sites_solution_hydrogens geom
_atom_sites_solution_primary direct
_atom_sites_solution_secondary difmap
_audit_creation_method SHELXL-97
_cell_angle_alpha 90.00
_cell_angle_beta 107.288(2)
_cell_angle_gamma 90.00
_cell_formula_units_Z 2
_cell_length_a 11.5750(4)
_cell_length_b 8.1302(3)
_cell_length_c 16.0924(5)
_cell_measurement_reflns_used 12856
_cell_measurement_temperature 100(2)
_cell_measurement_theta_max 28.7
_cell_measurement_theta_min 2.07
_cell_volume 1445.99(9)
_computing_cell_refinement 'SAINT 7.46A (Bruker-AXS, 2009)'
_computing_data_collection 'APEX2 v2009.3.0 (Bruker-AXS, 2009)'
_computing_data_reduction 'SAINT 7.46A (Bruker-AXS, 2009)'
_computing_molecular_graphics 'Bruker SHELXTL (Sheldrick, 2008)'
_computing_publication_material 'Bruker SHELXTL (Sheldrick, 2008)'
_computing_structure_refinement 'SHELXL-97 (Sheldrick, 2008)'
_computing_structure_solution 'SHELXS-97 (Sheldrick, 2008)'
_diffrn_ambient_temperature 100(2)
_diffrn_measured_fraction_theta_full 0.996
_diffrn_measured_fraction_theta_max 0.996
_diffrn_measurement_device_type
;
Bruker D8 goniometer with CCD area detector  
;
_diffrn_measurement_method 'omega and phi scans'
_diffrn_radiation_monochromator graphite
_diffrn_radiation_source 'fine-focus sealed tube'
_diffrn_radiation_type MoK\a
_diffrn_radiation_wavelength 0.71073
_diffrn_reflns_av_R_equivalents 0.0311
_diffrn_reflns_av_sigmaI/netI 0.0380
_diffrn_reflns_limit_h_max 15
_diffrn_reflns_limit_h_min -15
_diffrn_reflns_limit_k_max 10
_diffrn_reflns_limit_k_min -10
_diffrn_reflns_limit_l_max 21
_diffrn_reflns_limit_l_min -21
_diffrn_reflns_number 20706
_diffrn_reflns_theta_full 28.74
_diffrn_reflns_theta_max 28.74
_diffrn_reflns_theta_min 1.33
_exptl_absorpt_coefficient_mu 0.120
_exptl_absorpt_correction_T_max 0.9788
_exptl_absorpt_correction_T_min 0.9582
_exptl_absorpt_correction_type multi-scan
_exptl_absorpt_process_details sadabs
_exptl_crystal_colour colorless
_exptl_crystal_density_diffrn 1.187
_exptl_crystal_density_method 'not measured'
_exptl_crystal_description plate
_exptl_crystal_F_000 560
_exptl_crystal_size_max 0.36
_exptl_crystal_size_mid 0.22
_exptl_crystal_size_min 0.18
_refine_diff_density_max 0.823
_refine_diff_density_min -0.458
_refine_diff_density_rms 0.043
_refine_ls_abs_structure_details 'Flack H D (1983), Acta Cryst. A39, 876-881'
_refine_ls_abs_structure_Flack -0.05(9)
_refine_ls_extinction_method none
_refine_ls_goodness_of_fit_ref 1.048
_refine_ls_hydrogen_treatment mixed
_refine_ls_matrix_type full
_refine_ls_number_parameters 323
_refine_ls_number_reflns 7401
_refine_ls_number_restraints 60
_refine_ls_restrained_S_all 1.046
_refine_ls_R_factor_all 0.0449
_refine_ls_R_factor_gt 0.0395
_refine_ls_shift/su_max 0.001
_refine_ls_shift/su_mean 0.000
_refine_ls_structure_factor_coef Fsqd
_refine_ls_weighting_details 'calc w=1/[\s^2^(Fo^2^)+(0.0422P)^2^+0.3559P] where P=(Fo^2^+2Fc^2^)/3'
_refine_ls_weighting_scheme calc
_refine_ls_wR_factor_gt 0.0906
_refine_ls_wR_factor_ref 0.0939
_reflns_number_gt 6745
_reflns_number_total 7401
_reflns_threshold_expression >2sigma(I)
_cod_data_source_file ol202728v_si_002.cif
_cod_data_source_block BM-V1-249
_cod_depositor_comments
;
The following automatic conversions were performed:

'_symmetry_cell_setting' value 'Monoclinic' changed to 'monoclinic'
according to /home/saulius/struct/CIF-dictionaries/cif_core.dic
dictionary named 'cif_core.dic' version 2.4.1 from 2010-06-29.

Automatic conversion script
Id: cif_fix_values 1715 2011-07-08 13:25:40Z adriana 
;
_cod_original_sg_symbol_H-M P21
_cod_database_code 1502601
_refine_ls_abs_structure_hooft -0.03(5)

loop_
_symmetry_equiv_pos_as_xyz
'x, y, z'
'-x, y+1/2, -z'

loop_
_atom_site_label
_atom_site_type_symbol
_atom_site_fract_x
_atom_site_fract_y
_atom_site_fract_z
_atom_site_U_iso_or_equiv
_atom_site_adp_type
_atom_site_occupancy
_atom_site_symmetry_multiplicity
_atom_site_calc_flag
_atom_site_refinement_flags
_atom_site_disorder_assembly
_atom_site_disorder_group
Si1 Si 0.72583(4) 0.64432(6) 0.04935(3) 0.01794(9) Uani 1 1 d . . .
O1 O 0.72159(10) 0.38327(14) 0.25503(8) 0.0216(2) Uani 1 1 d D . .
O2 O 0.60022(11) 0.44745(14) 0.38807(8) 0.0229(3) Uani 1 1 d . A .
O3 O 0.51794(10) 0.70743(13) 0.37310(7) 0.0180(2) Uani 1 1 d . A .
O4 O 0.36468(10) 0.64589(17) 0.14115(7) 0.0224(2) Uani 1 1 d . A .
O5 O 0.26159(11) 0.90365(16) 0.18872(8) 0.0276(3) Uani 1 1 d . . .
O32 O 0.72242(10) 0.67502(14) 0.15079(7) 0.0188(2) Uani 1 1 d . A .
C1 C 0.62095(13) 0.6299(2) 0.17859(10) 0.0164(3) Uani 1 1 d . . .
H1 H 0.5654 0.5592 0.1331 0.020 Uiso 1 1 calc R A .
C2 C 0.66340(14) 0.53452(19) 0.26329(10) 0.0171(3) Uani 1 1 d . A .
H2 H 0.7210 0.6044 0.3080 0.021 Uiso 1 1 calc R . .
C3 C 0.55727(14) 0.48650(19) 0.29689(10) 0.0173(3) Uani 1 1 d . . .
H3 H 0.5165 0.3874 0.2643 0.021 Uiso 1 1 calc R A .
C4 C 0.46101(14) 0.61816(18) 0.29463(10) 0.0167(3) Uani 1 1 d . A .
C5 C 0.43765(14) 0.73503(19) 0.21408(10) 0.0164(3) Uani 1 1 d . . .
C6 C 0.37053(15) 0.8939(2) 0.22369(10) 0.0188(3) Uani 1 1 d . A .
C7 C 0.44227(15) 1.0319(2) 0.26976(10) 0.0209(3) Uani 1 1 d . . .
H7 H 0.4028 1.1190 0.2899 0.025 Uiso 1 1 calc R A .
C8 C 0.56150(16) 1.0387(2) 0.28430(10) 0.0203(3) Uani 1 1 d . A .
H8 H 0.6037 1.1314 0.3146 0.024 Uiso 1 1 calc R . .
C9 C 0.63277(14) 0.90892(19) 0.25571(10) 0.0186(3) Uani 1 1 d . . .
H9A H 0.6827 0.8492 0.3076 0.022 Uiso 1 1 calc R A .
H9B H 0.6883 0.9623 0.2276 0.022 Uiso 1 1 calc R . .
C10 C 0.55317(14) 0.78448(18) 0.19190(10) 0.0159(3) Uani 1 1 d . A .
H10 H 0.5259 0.8409 0.1341 0.019 Uiso 1 1 calc R . .
C11 C 0.57716(16) 0.7016(3) -0.02962(11) 0.0298(4) Uani 1 1 d . . .
H11A H 0.5125 0.6372 -0.0173 0.045 Uiso 1 1 calc R . .
H11B H 0.5790 0.6786 -0.0890 0.045 Uiso 1 1 calc R . .
H11C H 0.5620 0.8191 -0.0239 0.045 Uiso 1 1 calc R . .
C12 C 0.75874(19) 0.4237(2) 0.03519(13) 0.0301(4) Uani 1 1 d . . .
H12A H 0.8352 0.3930 0.0782 0.045 Uiso 1 1 calc R . .
H12B H 0.7652 0.4064 -0.0235 0.045 Uiso 1 1 calc R . .
H12C H 0.6932 0.3555 0.0434 0.045 Uiso 1 1 calc R . .
C13 C 0.85020(15) 0.7812(2) 0.03693(11) 0.0221(3) Uani 1 1 d . . .
C14 C 0.82247(19) 0.9614(2) 0.05407(13) 0.0302(4) Uani 1 1 d . . .
H14A H 0.7451 0.9941 0.0127 0.045 Uiso 1 1 calc R . .
H14B H 0.8870 1.0326 0.0468 0.045 Uiso 1 1 calc R . .
H14C H 0.8176 0.9719 0.1136 0.045 Uiso 1 1 calc R . .
C15 C 0.97127(17) 0.7311(3) 0.10230(14) 0.0342(4) Uani 1 1 d . . .
H15A H 0.9637 0.7331 0.1614 0.051 Uiso 1 1 calc R . .
H15B H 1.0345 0.8084 0.0985 0.051 Uiso 1 1 calc R . .
H15C H 0.9928 0.6199 0.0887 0.051 Uiso 1 1 calc R . .
C16 C 0.8598(2) 0.7664(3) -0.05638(13) 0.0356(5) Uani 1 1 d . . .
H16A H 0.8747 0.6514 -0.0683 0.053 Uiso 1 1 calc R . .
H16B H 0.9268 0.8348 -0.0620 0.053 Uiso 1 1 calc R . .
H16C H 0.7841 0.8036 -0.0981 0.053 Uiso 1 1 calc R . .
C17 C 0.8503(11) 0.390(3) 0.2730(18) 0.0243(15) Uani 0.378(19) 1 d PDU A 1
H17A H 0.8832 0.4847 0.3111 0.029 Uiso 0.378(19) 1 calc PR A 1
H17B H 0.8712 0.4032 0.2181 0.029 Uiso 0.378(19) 1 calc PR A 1
C18 C 0.904(2) 0.2325(18) 0.3173(14) 0.0207(8) Uani 0.378(19) 1 d PGDU A 1
C19 C 0.881(2) 0.169(2) 0.3908(14) 0.0276(7) Uani 0.378(19) 1 d PGU A 1
H19 H 0.8294 0.2274 0.4170 0.033 Uiso 0.378(19) 1 calc PR A 1
C20 C 0.9316(16) 0.020(2) 0.4258(10) 0.0340(11) Uani 0.378(19) 1 d PGU A 1
H20 H 0.9153 -0.0230 0.4760 0.041 Uiso 0.378(19) 1 calc PR A 1
C21 C 1.0064(12) -0.0650(15) 0.3874(9) 0.0352(14) Uani 0.378(19) 1 d PGU A 1
H21 H 1.0413 -0.1667 0.4113 0.042 Uiso 0.378(19) 1 calc PR A 1
C22 C 1.0303(11) -0.0016(13) 0.3140(9) 0.0284(12) Uani 0.378(19) 1 d PGU A 1
H22 H 1.0814 -0.0600 0.2877 0.034 Uiso 0.378(19) 1 calc PR A 1
C23 C 0.9792(16) 0.1472(15) 0.2789(10) 0.0223(10) Uani 0.378(19) 1 d PGU A 1
H23 H 0.9955 0.1905 0.2287 0.027 Uiso 0.378(19) 1 calc PR A 1
C17B C 0.8514(7) 0.3890(15) 0.2853(11) 0.0243(15) Uani 0.622(19) 1 d PD A 2
H17C H 0.8784 0.4749 0.3305 0.029 Uiso 0.622(19) 1 calc PR A 2
H17D H 0.8838 0.4160 0.2365 0.029 Uiso 0.622(19) 1 calc PR A 2
C18B C 0.8974(12) 0.2221(10) 0.3228(8) 0.0207(8) Uani 0.622(19) 1 d PGD A 2
C19B C 0.8697(12) 0.1744(12) 0.3976(9) 0.0276(7) Uani 0.622(19) 1 d PG A 2
H19A H 0.8213 0.2434 0.4213 0.033 Uiso 0.622(19) 1 calc PR A 2
C20B C 0.9127(10) 0.0258(12) 0.4375(7) 0.0340(11) Uani 0.622(19) 1 d PG A 2
H20A H 0.8937 -0.0068 0.4886 0.041 Uiso 0.622(19) 1 calc PR A 2
C21B C 0.9835(8) -0.0752(9) 0.4027(6) 0.0352(14) Uani 0.622(19) 1 d PG A 2
H21A H 1.0129 -0.1768 0.4300 0.042 Uiso 0.622(19) 1 calc PR A 2
C22B C 1.0113(8) -0.0275(9) 0.3279(6) 0.0284(12) Uani 0.622(19) 1 d PG A 2
H22A H 1.0597 -0.0965 0.3041 0.034 Uiso 0.622(19) 1 calc PR A 2
C23B C 0.9682(9) 0.1212(10) 0.2880(6) 0.0223(10) Uani 0.622(19) 1 d PG A 2
H23A H 0.9872 0.1538 0.2369 0.027 Uiso 0.622(19) 1 calc PR A 2
C24 C 0.58965(17) 0.5939(2) 0.43626(11) 0.0241(4) Uani 1 1 d . . .
C25 C 0.5283(2) 0.5477(3) 0.50433(13) 0.0345(5) Uani 1 1 d . A .
H25A H 0.4497 0.4968 0.4757 0.052 Uiso 1 1 calc R . .
H25B H 0.5162 0.6467 0.5354 0.052 Uiso 1 1 calc R . .
H25C H 0.5793 0.4697 0.5457 0.052 Uiso 1 1 calc R . .
C26 C 0.71180(18) 0.6723(3) 0.47864(11) 0.0320(4) Uani 1 1 d . A .
H26A H 0.7612 0.5981 0.5231 0.048 Uiso 1 1 calc R . .
H26B H 0.7004 0.7765 0.5058 0.048 Uiso 1 1 calc R . .
H26C H 0.7528 0.6930 0.4344 0.048 Uiso 1 1 calc R . .
C27 C 0.34510(17) 0.5301(3) 0.29956(14) 0.0327(3) Uani 1 1 d . A 1
H27A H 0.3025 0.4874 0.2408 0.039 Uiso 1 1 calc R A 1
H27B H 0.3697 0.4340 0.3385 0.039 Uiso 1 1 calc R A 1
C28 C 0.25480(16) 0.6299(3) 0.33095(14) 0.0327(3) Uani 1 1 d . A 1
H28A H 0.2952 0.6737 0.3899 0.039 Uiso 1 1 calc R A 1
H28B H 0.2260 0.7244 0.2914 0.039 Uiso 1 1 calc R A 1
C29 C 0.14792(17) 0.5251(2) 0.33355(15) 0.0327(3) Uani 1 1 d . A 1
H29A H 0.1069 0.4837 0.2750 0.049 Uiso 1 1 calc R A 1
H29B H 0.0913 0.5915 0.3542 0.049 Uiso 1 1 calc R A 1
H29C H 0.1763 0.4321 0.3731 0.049 Uiso 1 1 calc R A 1
H4 H 0.297(2) 0.680(3) 0.1278(14) 0.034(6) Uiso 1 1 d . . .

loop_
_atom_site_aniso_label
_atom_site_aniso_U_11
_atom_site_aniso_U_22
_atom_site_aniso_U_33
_atom_site_aniso_U_23
_atom_site_aniso_U_13
_atom_site_aniso_U_12
Si1 0.0187(2) 0.01813(19) 0.0183(2) -0.00222(17) 0.00755(16) -0.00045(18)
O1 0.0162(6) 0.0160(5) 0.0329(7) -0.0007(5) 0.0077(5) 0.0034(4)
O2 0.0305(6) 0.0181(6) 0.0208(6) 0.0053(4) 0.0088(5) 0.0058(5)
O3 0.0235(6) 0.0149(5) 0.0159(5) 0.0006(4) 0.0065(4) 0.0005(4)
O4 0.0165(6) 0.0248(6) 0.0222(5) -0.0064(5) 0.0000(4) 0.0013(5)
O5 0.0210(6) 0.0274(6) 0.0313(7) 0.0014(5) 0.0033(5) 0.0075(5)
O32 0.0181(5) 0.0221(6) 0.0180(5) -0.0029(4) 0.0084(4) -0.0028(4)
C1 0.0158(7) 0.0162(7) 0.0183(7) -0.0015(6) 0.0065(5) 0.0001(6)
C2 0.0176(7) 0.0133(6) 0.0210(7) -0.0009(6) 0.0066(6) 0.0011(6)
C3 0.0177(8) 0.0142(7) 0.0207(8) 0.0015(6) 0.0065(6) 0.0011(6)
C4 0.0175(7) 0.0127(7) 0.0209(7) -0.0008(6) 0.0075(6) -0.0013(6)
C5 0.0163(7) 0.0154(7) 0.0162(7) -0.0008(5) 0.0029(6) 0.0006(6)
C6 0.0216(8) 0.0183(7) 0.0170(7) 0.0040(6) 0.0065(6) 0.0047(6)
C7 0.0295(9) 0.0139(7) 0.0200(8) 0.0016(6) 0.0085(7) 0.0059(6)
C8 0.0292(9) 0.0125(7) 0.0178(7) 0.0012(6) 0.0049(6) -0.0002(6)
C9 0.0199(8) 0.0141(7) 0.0220(8) -0.0011(6) 0.0065(6) -0.0026(6)
C10 0.0196(7) 0.0128(6) 0.0156(7) -0.0003(5) 0.0058(6) 0.0002(6)
C11 0.0251(9) 0.0409(10) 0.0216(8) -0.0018(8) 0.0042(7) 0.0018(8)
C12 0.0407(11) 0.0212(9) 0.0319(10) -0.0072(7) 0.0161(8) -0.0027(8)
C13 0.0220(8) 0.0232(8) 0.0236(8) -0.0001(6) 0.0107(7) -0.0013(7)
C14 0.0387(11) 0.0222(9) 0.0317(10) -0.0012(7) 0.0135(8) -0.0065(8)
C15 0.0219(9) 0.0389(11) 0.0418(11) 0.0002(9) 0.0094(8) -0.0016(8)
C16 0.0436(12) 0.0398(11) 0.0314(10) -0.0008(9) 0.0232(9) -0.0084(9)
C17 0.0166(8) 0.0231(8) 0.035(4) 0.0069(17) 0.0109(12) 0.0047(7)
C18 0.0162(15) 0.0194(12) 0.0245(16) 0.0005(9) 0.0030(9) -0.0004(12)
C19 0.028(2) 0.0302(11) 0.025(2) -0.0041(11) 0.0085(10) -0.0040(10)
C20 0.037(3) 0.0394(13) 0.021(3) 0.0077(16) 0.0015(13) -0.0096(17)
C21 0.034(3) 0.0223(13) 0.038(3) 0.0090(15) -0.0054(18) 0.0006(17)
C22 0.027(2) 0.018(2) 0.037(3) -0.0011(18) 0.0050(15) 0.0034(17)
C23 0.0221(19) 0.018(2) 0.0261(19) 0.0001(14) 0.0067(11) 0.0014(18)
C17B 0.0166(8) 0.0231(8) 0.035(4) 0.0069(17) 0.0109(12) 0.0047(7)
C18B 0.0162(15) 0.0194(12) 0.0245(16) 0.0005(9) 0.0030(9) -0.0004(12)
C19B 0.028(2) 0.0302(11) 0.025(2) -0.0041(11) 0.0085(10) -0.0040(10)
C20B 0.037(3) 0.0394(13) 0.021(3) 0.0077(16) 0.0015(13) -0.0096(17)
C21B 0.034(3) 0.0223(13) 0.038(3) 0.0090(15) -0.0054(18) 0.0006(17)
C22B 0.027(2) 0.018(2) 0.037(3) -0.0011(18) 0.0050(15) 0.0034(17)
C23B 0.0221(19) 0.018(2) 0.0261(19) 0.0001(14) 0.0067(11) 0.0014(18)
C24 0.0326(9) 0.0198(8) 0.0199(8) 0.0034(6) 0.0078(7) 0.0050(7)
C25 0.0573(14) 0.0277(9) 0.0252(9) 0.0063(8) 0.0226(9) 0.0042(9)
C26 0.0370(10) 0.0334(11) 0.0194(8) 0.0014(7) -0.0012(7) 0.0025(8)
C27 0.0246(5) 0.0270(5) 0.0529(7) 0.0061(5) 0.0213(5) 0.0009(5)
C28 0.0246(5) 0.0270(5) 0.0529(7) 0.0061(5) 0.0213(5) 0.0009(5)
C29 0.0246(5) 0.0270(5) 0.0529(7) 0.0061(5) 0.0213(5) 0.0009(5)

loop_
_atom_type_symbol
_atom_type_description
_atom_type_scat_dispersion_real
_atom_type_scat_dispersion_imag
_atom_type_scat_source
C C 0.0033 0.0016 'International Tables Vol C Tables 4.2.6.8 and 6.1.1.4'
H H 0.0000 0.0000 'International Tables Vol C Tables 4.2.6.8 and 6.1.1.4'
O O 0.0106 0.0060 'International Tables Vol C Tables 4.2.6.8 and 6.1.1.4'
Si Si 0.0817 0.0704 'International Tables Vol C Tables 4.2.6.8 and 6.1.1.4'

loop_
_geom_angle_atom_site_label_1
_geom_angle_atom_site_label_2
_geom_angle_atom_site_label_3
_geom_angle
O32 Si1 C12 109.27(7)
O32 Si1 C11 110.14(7)
C12 Si1 C11 109.72(9)
O32 Si1 C13 104.96(7)
C12 Si1 C13 111.54(8)
C11 Si1 C13 111.11(8)
C2 O1 C17 116.2(10)
C2 O1 C17B 114.6(6)
C3 O2 C24 107.87(12)
C4 O3 C24 108.33(12)
C5 O4 H4 109.9(16)
C1 O32 Si1 122.15(9)
O32 C1 C2 109.69(12)
O32 C1 C10 109.72(13)
C2 C1 C10 109.67(12)
O32 C1 H1 109.2
C2 C1 H1 109.2
C10 C1 H1 109.2
O1 C2 C1 113.10(13)
O1 C2 C3 105.27(12)
C1 C2 C3 111.57(12)
O1 C2 H2 108.9
C1 C2 H2 108.9
C3 C2 H2 108.9
O2 C3 C2 110.24(13)
O2 C3 C4 101.90(12)
C2 C3 C4 117.74(13)
O2 C3 H3 108.9
C2 C3 H3 108.9
C4 C3 H3 108.9
O3 C4 C3 101.02(12)
O3 C4 C27 111.59(13)
C3 C4 C27 108.11(13)
O3 C4 C5 110.05(12)
C3 C4 C5 112.83(12)
C27 C4 C5 112.66(13)
O4 C5 C10 106.61(12)
O4 C5 C6 108.46(12)
C10 C5 C6 107.70(12)
O4 C5 C4 106.73(12)
C10 C5 C4 113.78(12)
C6 C5 C4 113.25(12)
O5 C6 C7 122.54(15)
O5 C6 C5 119.42(15)
C7 C6 C5 117.90(13)
C8 C7 C6 121.69(15)
C8 C7 H7 119.2
C6 C7 H7 119.2
C7 C8 C9 123.71(15)
C7 C8 H8 118.1
C9 C8 H8 118.1
C8 C9 C10 113.22(13)
C8 C9 H9A 108.9
C10 C9 H9A 108.9
C8 C9 H9B 108.9
C10 C9 H9B 108.9
H9A C9 H9B 107.7
C1 C10 C5 109.60(12)
C1 C10 C9 113.80(13)
C5 C10 C9 114.03(12)
C1 C10 H10 106.3
C5 C10 H10 106.3
C9 C10 H10 106.3
Si1 C11 H11A 109.5
Si1 C11 H11B 109.5
H11A C11 H11B 109.5
Si1 C11 H11C 109.5
H11A C11 H11C 109.5
H11B C11 H11C 109.5
Si1 C12 H12A 109.5
Si1 C12 H12B 109.5
H12A C12 H12B 109.5
Si1 C12 H12C 109.5
H12A C12 H12C 109.5
H12B C12 H12C 109.5
C15 C13 C14 109.00(16)
C15 C13 C16 109.31(15)
C14 C13 C16 109.11(15)
C15 C13 Si1 110.01(12)
C14 C13 Si1 109.71(12)
C16 C13 Si1 109.67(12)
C13 C14 H14A 109.5
C13 C14 H14B 109.5
H14A C14 H14B 109.5
C13 C14 H14C 109.5
H14A C14 H14C 109.5
H14B C14 H14C 109.5
C13 C15 H15A 109.5
C13 C15 H15B 109.5
H15A C15 H15B 109.5
C13 C15 H15C 109.5
H15A C15 H15C 109.5
H15B C15 H15C 109.5
C13 C16 H16A 109.5
C13 C16 H16B 109.5
H16A C16 H16B 109.5
C13 C16 H16C 109.5
H16A C16 H16C 109.5
H16B C16 H16C 109.5
O1 C17 C18 109.1(14)
O1 C17 H17A 109.9
C18 C17 H17A 109.9
O1 C17 H17B 109.9
C18 C17 H17B 109.9
H17A C17 H17B 108.3
C19 C18 C23 120.0
C19 C18 C17 123.9(14)
C23 C18 C17 116.1(14)
C18 C19 C20 120.0
C18 C19 H19 120.0
C20 C19 H19 120.0
C19 C20 C21 120.0
C19 C20 H20 120.0
C21 C20 H20 120.0
C20 C21 C22 120.0
C20 C21 H21 120.0
C22 C21 H21 120.0
C23 C22 C21 120.0
C23 C22 H22 120.0
C21 C22 H22 120.0
C22 C23 C18 120.0
C22 C23 H23 120.0
C18 C23 H23 120.0
O1 C17B C18B 108.3(9)
O1 C17B H17C 110.0
C18B C17B H17C 110.0
O1 C17B H17D 110.0
C18B C17B H17D 110.0
H17C C17B H17D 108.4
C19B C18B C23B 120.0
C19B C18B C17B 116.7(8)
C23B C18B C17B 123.2(8)
C20B C19B C18B 120.0
C20B C19B H19A 120.0
C18B C19B H19A 120.0
C21B C20B C19B 120.0
C21B C20B H20A 120.0
C19B C20B H20A 120.0
C20B C21B C22B 120.0
C20B C21B H21A 120.0
C22B C21B H21A 120.0
C21B C22B C23B 120.0
C21B C22B H22A 120.0
C23B C22B H22A 120.0
C22B C23B C18B 120.0
C22B C23B H23A 120.0
C18B C23B H23A 120.0
O3 C24 O2 105.79(13)
O3 C24 C26 108.25(14)
O2 C24 C26 111.80(15)
O3 C24 C25 111.87(15)
O2 C24 C25 108.37(14)
C26 C24 C25 110.68(16)
C24 C25 H25A 109.5
C24 C25 H25B 109.5
H25A C25 H25B 109.5
C24 C25 H25C 109.5
H25A C25 H25C 109.5
H25B C25 H25C 109.5
C24 C26 H26A 109.5
C24 C26 H26B 109.5
H26A C26 H26B 109.5
C24 C26 H26C 109.5
H26A C26 H26C 109.5
H26B C26 H26C 109.5
C28 C27 C4 117.57(16)
C28 C27 H27A 107.9
C4 C27 H27A 107.9
C28 C27 H27B 107.9
C4 C27 H27B 107.9
H27A C27 H27B 107.2
C29 C28 C27 110.87(17)
C29 C28 H28A 109.5
C27 C28 H28A 109.5
C29 C28 H28B 109.5
C27 C28 H28B 109.5
H28A C28 H28B 108.1

loop_
_geom_bond_atom_site_label_1
_geom_bond_atom_site_label_2
_geom_bond_distance
Si1 O32 1.6634(11)
Si1 C12 1.8620(18)
Si1 C11 1.8691(18)
Si1 C13 1.8768(17)
O1 C2 1.4272(19)
O1 C17 1.431(13)
O1 C17B 1.436(8)
O2 C3 1.4379(19)
O2 C24 1.446(2)
O3 C4 1.4355(18)
O3 C24 1.4397(19)
O4 C5 1.4237(18)
O4 H4 0.80(2)
O5 C6 1.221(2)
O32 C1 1.4237(18)
C1 C2 1.517(2)
C1 C10 1.530(2)
C1 H1 1.0000
C2 C3 1.533(2)
C2 H2 1.0000
C3 C4 1.538(2)
C3 H3 1.0000
C4 C27 1.543(2)
C4 C5 1.565(2)
C5 C10 1.536(2)
C5 C6 1.539(2)
C6 C7 1.460(2)
C7 C8 1.331(2)
C7 H7 0.9500
C8 C9 1.494(2)
C8 H8 0.9500
C9 C10 1.538(2)
C9 H9A 0.9900
C9 H9B 0.9900
C10 H10 1.0000
C11 H11A 0.9800
C11 H11B 0.9800
C11 H11C 0.9800
C12 H12A 0.9800
C12 H12B 0.9800
C12 H12C 0.9800
C13 C15 1.536(3)
C13 C14 1.542(3)
C13 C16 1.543(2)
C14 H14A 0.9800
C14 H14B 0.9800
C14 H14C 0.9800
C15 H15A 0.9800
C15 H15B 0.9800
C15 H15C 0.9800
C16 H16A 0.9800
C16 H16B 0.9800
C16 H16C 0.9800
C17 C18 1.505(12)
C17 H17A 0.9900
C17 H17B 0.9900
C18 C19 1.3900
C18 C23 1.3900
C19 C20 1.3900
C19 H19 0.9500
C20 C21 1.3900
C20 H20 0.9500
C21 C22 1.3900
C21 H21 0.9500
C22 C23 1.3900
C22 H22 0.9500
C23 H23 0.9500
C17B C18B 1.516(8)
C17B H17C 0.9900
C17B H17D 0.9900
C18B C19B 1.3900
C18B C23B 1.3900
C19B C20B 1.3900
C19B H19A 0.9500
C20B C21B 1.3900
C20B H20A 0.9500
C21B C22B 1.3900
C21B H21A 0.9500
C22B C23B 1.3900
C22B H22A 0.9500
C23B H23A 0.9500
C24 C26 1.516(3)
C24 C25 1.519(3)
C25 H25A 0.9800
C25 H25B 0.9800
C25 H25C 0.9800
C26 H26A 0.9800
C26 H26B 0.9800
C26 H26C 0.9800
C27 C28 1.523(3)
C27 H27A 0.9900
C27 H27B 0.9900
C28 C29 1.513(3)
C28 H28A 0.9900
C28 H28B 0.9900
C29 H29A 0.9800
C29 H29B 0.9800
C29 H29C 0.9800

loop_
_geom_hbond_atom_site_label_D
_geom_hbond_atom_site_label_H
_geom_hbond_atom_site_label_A
_geom_hbond_distance_DH
_geom_hbond_distance_HA
_geom_hbond_distance_DA
_geom_hbond_angle_DHA
O4 H4 O5 0.80(2) 2.16(2) 2.6353(18) 118(2)

loop_
_geom_torsion_atom_site_label_1
_geom_torsion_atom_site_label_2
_geom_torsion_atom_site_label_3
_geom_torsion_atom_site_label_4
_geom_torsion
C12 Si1 O32 C1 -77.89(13)
C11 Si1 O32 C1 42.70(14)
C13 Si1 O32 C1 162.37(11)
Si1 O32 C1 C2 131.65(11)
Si1 O32 C1 C10 -107.81(12)
C17 O1 C2 C1 92.1(12)
C17B O1 C2 C1 100.5(7)
C17 O1 C2 C3 -145.9(12)
C17B O1 C2 C3 -137.5(7)
O32 C1 C2 O1 -62.82(16)
C10 C1 C2 O1 176.62(12)
O32 C1 C2 C3 178.73(12)
C10 C1 C2 C3 58.16(16)
C24 O2 C3 C2 94.99(15)
C24 O2 C3 C4 -30.79(16)
O1 C2 C3 O2 76.20(15)
C1 C2 C3 O2 -160.76(12)
O1 C2 C3 C4 -167.55(13)
C1 C2 C3 C4 -44.51(19)
C24 O3 C4 C3 -32.61(15)
C24 O3 C4 C27 82.08(16)
C24 O3 C4 C5 -152.08(13)
O2 C3 C4 O3 38.22(14)
C2 C3 C4 O3 -82.46(15)
O2 C3 C4 C27 -79.05(16)
C2 C3 C4 C27 160.27(15)
O2 C3 C4 C5 155.67(12)
C2 C3 C4 C5 34.99(19)
O3 C4 C5 O4 -171.00(12)
C3 C4 C5 O4 77.01(15)
C27 C4 C5 O4 -45.76(17)
O3 C4 C5 C10 71.70(15)
C3 C4 C5 C10 -40.29(17)
C27 C4 C5 C10 -163.06(14)
O3 C4 C5 C6 -51.72(16)
C3 C4 C5 C6 -163.72(13)
C27 C4 C5 C6 73.51(17)
O4 C5 C6 O5 19.1(2)
C10 C5 C6 O5 134.09(15)
C4 C5 C6 O5 -99.20(17)
O4 C5 C6 C7 -156.74(13)
C10 C5 C6 C7 -41.73(18)
C4 C5 C6 C7 84.98(17)
O5 C6 C7 C8 -159.23(16)
C5 C6 C7 C8 16.5(2)
C6 C7 C8 C9 0.0(2)
C7 C8 C9 C10 11.8(2)
O32 C1 C10 C5 175.06(11)
C2 C1 C10 C5 -64.39(15)
O32 C1 C10 C9 -55.93(16)
C2 C1 C10 C9 64.62(16)
O4 C5 C10 C1 -61.83(15)
C6 C5 C10 C1 -178.06(12)
C4 C5 C10 C1 55.54(16)
O4 C5 C10 C9 169.29(12)
C6 C5 C10 C9 53.05(16)
C4 C5 C10 C9 -73.34(16)
C8 C9 C10 C1 -166.45(13)
C8 C9 C10 C5 -39.72(18)
O32 Si1 C13 C15 61.18(13)
C12 Si1 C13 C15 -57.03(15)
C11 Si1 C13 C15 -179.80(13)
O32 Si1 C13 C14 -58.72(13)
C12 Si1 C13 C14 -176.94(13)
C11 Si1 C13 C14 60.30(14)
O32 Si1 C13 C16 -178.56(13)
C12 Si1 C13 C16 63.23(15)
C11 Si1 C13 C16 -59.53(15)
C2 O1 C17 C18 143.8(15)
C17B O1 C17 C18 64(9)
O1 C17 C18 C19 -52(3)
O1 C17 C18 C23 125.8(17)
C23 C18 C19 C20 0.0
C17 C18 C19 C20 178(2)
C18 C19 C20 C21 0.0
C19 C20 C21 C22 0.0
C20 C21 C22 C23 0.0
C21 C22 C23 C18 0.0
C19 C18 C23 C22 0.0
C17 C18 C23 C22 -178.1(19)
C2 O1 C17B C18B 146.9(8)
C17 O1 C17B C18B -109(11)
O1 C17B C18B C19B -66.0(13)
O1 C17B C18B C23B 116.5(10)
C23B C18B C19B C20B 0.0
C17B C18B C19B C20B -177.5(11)
C18B C19B C20B C21B 0.0
C19B C20B C21B C22B 0.0
C20B C21B C22B C23B 0.0
C21B C22B C23B C18B 0.0
C19B C18B C23B C22B 0.0
C17B C18B C23B C22B 177.4(12)
C4 O3 C24 O2 14.61(17)
C4 O3 C24 C26 134.58(14)
C4 O3 C24 C25 -103.20(16)
C3 O2 C24 O3 11.47(17)
C3 O2 C24 C26 -106.15(15)
C3 O2 C24 C25 131.60(15)
O3 C4 C27 C28 48.1(2)
C3 C4 C27 C28 158.32(16)
C5 C4 C27 C28 -76.3(2)
C4 C27 C28 C29 -178.94(17)
